data_4509935
loop_
_publ_author_name
'Gong, Yun'
'Shi, Hui-Fang'
'Jiang, Peng-Gang'
'Hua, Wei'
'Lin, Jian-Hua'

_publ_section_title
;
 Metal(II)-Induced Coordination Polymer Based on
 4-(5-(Pyridin-4-yl)-4H-1,2,4-triazol-3-yl)benzoate as an Electrocatalyst
 for Water Splitting
;
_journal_issue 2
_journal_name_full 'Crystal Growth &amp; Design'
_journal_page_first 649
_journal_paper_doi 10.1021/cg401529u
_journal_volume 14
_journal_year 2014
_chemical_formula_sum 'C56 H42 Cu2 N16 O11'
_chemical_formula_weight 1242.14
_chemical_name_systematic
; 
 ? 
;
_space_group_IT_number 14
_symmetry_cell_setting monoclinic
_symmetry_space_group_name_Hall '-P 2ybc'
_symmetry_space_group_name_H-M 'P 1 21/c 1'
_atom_sites_solution_hydrogens geom
_atom_sites_solution_primary direct
_atom_sites_solution_secondary difmap
_audit_creation_method SHELXL-97
_cell_angle_alpha 90.00
_cell_angle_beta 90.2870(10)
_cell_angle_gamma 90.00
_cell_formula_units_Z 2
_cell_length_a 9.9488(8)
_cell_length_b 23.117(2)
_cell_length_c 11.8918(11)
_cell_measurement_reflns_used 2113
_cell_measurement_temperature 298(2)
_cell_measurement_theta_max 21.785
_cell_measurement_theta_min 2.457
_cell_volume 2734.9(4)
_computing_cell_refinement 'Bruker SMART'
_computing_data_collection 'Bruker SMART'
_computing_data_reduction 'Bruker SAINT'
_computing_molecular_graphics 'SHELXTL (Sheldrick, 2008)'
_computing_publication_material 'publCIF (Westrip, 2010)'
_computing_structure_refinement 'SHELXTL (Sheldrick, 2008)'
_computing_structure_solution 'SHELXTL (Sheldrick, 2008)'
_diffrn_ambient_temperature 298(2)
_diffrn_measured_fraction_theta_full 0.998
_diffrn_measured_fraction_theta_max 0.998
_diffrn_measurement_device_type 'Bruker SMART APEX CCD'
_diffrn_measurement_method 'phi and omega scans'
_diffrn_radiation_monochromator graphite
_diffrn_radiation_source 'fine-focus sealed tube'
_diffrn_radiation_type MoK\a
_diffrn_radiation_wavelength 0.71073
_diffrn_reflns_av_R_equivalents 0.0824
_diffrn_reflns_av_unetI/netI 0.1016
_diffrn_reflns_limit_h_max 9
_diffrn_reflns_limit_h_min -11
_diffrn_reflns_limit_k_max 27
_diffrn_reflns_limit_k_min -27
_diffrn_reflns_limit_l_max 14
_diffrn_reflns_limit_l_min -13
_diffrn_reflns_number 13638
_diffrn_reflns_theta_full 25.02
_diffrn_reflns_theta_max 25.02
_diffrn_reflns_theta_min 2.46
_exptl_absorpt_coefficient_mu 0.856
_exptl_absorpt_correction_T_max 0.812
_exptl_absorpt_correction_T_min 0.738
_exptl_absorpt_correction_type multi-scan
_exptl_absorpt_process_details 'SADABS (Sheldrick, 1996)'
_exptl_crystal_colour green
_exptl_crystal_density_diffrn 1.508
_exptl_crystal_density_method 'not measured'
_exptl_crystal_description block
_exptl_crystal_F_000 1272
_exptl_crystal_size_max 0.49
_exptl_crystal_size_mid 0.22
_exptl_crystal_size_min 0.19
_refine_diff_density_max 0.780
_refine_diff_density_min -0.580
_refine_diff_density_rms 0.093
_refine_ls_extinction_method none
_refine_ls_goodness_of_fit_ref 1.029
_refine_ls_hydrogen_treatment constr
_refine_ls_matrix_type full
_refine_ls_number_parameters 388
_refine_ls_number_reflns 4808
_refine_ls_number_restraints 0
_refine_ls_restrained_S_all 1.029
_refine_ls_R_factor_all 0.1330
_refine_ls_R_factor_gt 0.0680
_refine_ls_shift/su_max 0.000
_refine_ls_shift/su_mean 0.000
_refine_ls_structure_factor_coef Fsqd
_refine_ls_weighting_details 'calc w=1/[\s^2^(Fo^2^)+(0.0946P)^2^+3.3637P] where P=(Fo^2^+2Fc^2^)/3'
_refine_ls_weighting_scheme calc
_refine_ls_wR_factor_gt 0.1700
_refine_ls_wR_factor_ref 0.2105
_reflns_number_gt 2632
_reflns_number_total 4808
_reflns_threshold_expression >2sigma(I)
_cod_data_source_file cg401529u_si_002.cif
_cod_data_source_block 120501g
_cod_depositor_comments
;
The following automatic conversions were performed:

'_symmetry_cell_setting' value 'Monoclinic' changed to 'monoclinic'
according to
/usr/data/users/saulius/automatic-downloads/current/ACS/lib/dictionaries/cif_core.dic
dictionary named 'cif_core.dic' version 2.4.2 from 2011-04-26.

Automatic conversion script
Id: cif_fix_values 2281 2013-09-26 08:29:07Z andrius 
;
_cod_original_cell_volume 2735.0(4)
_cod_original_sg_symbol_H-M P2(1)/c
_cod_database_code 4509935

loop_
_symmetry_equiv_pos_as_xyz
'x, y, z'
'-x, y+1/2, -z+1/2'
'-x, -y, -z'
'x, -y-1/2, z-1/2'

loop_
_atom_site_label
_atom_site_type_symbol
_atom_site_fract_x
_atom_site_fract_y
_atom_site_fract_z
_atom_site_U_iso_or_equiv
_atom_site_adp_type
_atom_site_occupancy
_atom_site_symmetry_multiplicity
_atom_site_calc_flag
_atom_site_refinement_flags
Cu1 Cu 0.31072(8) 0.37374(4) 0.45203(6) 0.0418(3) Uani 1 1 d .
N1 N 0.8112(5) 0.2002(3) -0.1073(4) 0.0445(14) Uani 1 1 d .
N2 N 0.8984(6) 0.2052(3) -0.1957(5) 0.0505(15) Uani 1 1 d .
N3 N 0.8558(5) 0.2920(2) -0.1233(4) 0.0455(14) Uani 1 1 d .
H3A H 0.8589 0.3288 -0.1127 0.055 Uiso 1 1 calc R
N4 N 1.1806(5) 0.3402(3) -0.4392(4) 0.0436(14) Uani 1 1 d .
N5 N 0.7495(6) 0.5442(2) 1.0566(4) 0.0477(15) Uani 1 1 d .
N6 N 0.8385(6) 0.5376(3) 1.1447(4) 0.0549(16) Uani 1 1 d .
N7 N 0.8388(6) 0.4591(2) 1.0365(4) 0.0433(14) Uani 1 1 d .
H7A H 0.8590 0.4253 1.0114 0.052 Uiso 1 1 calc R
N8 N 1.1742(5) 0.4063(3) 1.3454(4) 0.0431(14) Uani 1 1 d .
O1 O 0.4450(4) 0.3616(2) 0.3374(3) 0.0466(12) Uani 1 1 d .
O2 O 0.3581(5) 0.2741(2) 0.3422(4) 0.0591(14) Uani 1 1 d .
O3 O 0.4438(4) 0.3906(2) 0.5670(3) 0.0469(12) Uani 1 1 d .
O4 O 0.3357(5) 0.47350(19) 0.5730(4) 0.0488(12) Uani 1 1 d .
O5 O 0.7122(6) 0.0924(3) 0.9434(6) 0.066(2) Uani 0.75 1 d P
H5C H 0.6413 0.1025 0.9777 0.079 Uiso 0.75 1 d PR
H5D H 0.7089 0.0560 0.9332 0.079 Uiso 0.75 1 d PR
O6 O 0.6316(8) 0.6575(3) 0.0495(6) 0.085(3) Uani 0.75 1 d P
H6C H 0.6522 0.6857 0.0920 0.102 Uiso 0.75 1 d PR
H6D H 0.6797 0.6285 0.0673 0.102 Uiso 0.75 1 d PR
C1 C 0.4356(7) 0.3094(3) 0.3031(5) 0.0390(16) Uani 1 1 d .
C2 C 0.5291(7) 0.2939(3) 0.2071(5) 0.0391(16) Uani 1 1 d .
C3 C 0.5257(7) 0.2399(3) 0.1597(5) 0.0457(18) Uani 1 1 d .
H3 H 0.4670 0.2123 0.1880 0.055 Uiso 1 1 calc R
C4 C 0.6077(7) 0.2259(3) 0.0706(5) 0.0439(17) Uani 1 1 d .
H4 H 0.6027 0.1892 0.0388 0.053 Uiso 1 1 calc R
C5 C 0.6977(6) 0.2661(3) 0.0280(5) 0.0373(16) Uani 1 1 d .
C6 C 0.7016(7) 0.3210(3) 0.0758(5) 0.0434(17) Uani 1 1 d .
H6 H 0.7599 0.3489 0.0477 0.052 Uiso 1 1 calc R
C7 C 0.6188(6) 0.3340(3) 0.1647(5) 0.0419(16) Uani 1 1 d .
H7 H 0.6233 0.3705 0.1971 0.050 Uiso 1 1 calc R
C8 C 0.7849(6) 0.2532(3) -0.0655(5) 0.0369(15) Uani 1 1 d .
C9 C 0.9211(7) 0.2612(3) -0.2015(5) 0.0418(16) Uani 1 1 d .
C12 C 1.1462(7) 0.3667(4) -0.3456(6) 0.062(2) Uani 1 1 d .
H12 H 1.1818 0.4031 -0.3307 0.075 Uiso 1 1 calc R
C11 C 1.0587(8) 0.3423(3) -0.2681(6) 0.055(2) Uani 1 1 d .
H11 H 1.0330 0.3632 -0.2049 0.066 Uiso 1 1 calc R
C10 C 1.0103(7) 0.2876(3) -0.2846(5) 0.0432(17) Uani 1 1 d .
C14 C 1.0479(7) 0.2588(3) -0.3816(5) 0.0472(18) Uani 1 1 d .
H14 H 1.0167 0.2216 -0.3965 0.057 Uiso 1 1 calc R
C13 C 1.1342(7) 0.2869(3) -0.4568(5) 0.0476(18) Uani 1 1 d .
H13 H 1.1601 0.2676 -0.5217 0.057 Uiso 1 1 calc R
C15 C 0.4250(6) 0.4408(3) 0.6078(5) 0.0359(15) Uani 1 1 d .
C16 C 0.5144(6) 0.4567(3) 0.7061(5) 0.0329(14) Uani 1 1 d .
C17 C 0.4957(7) 0.5079(3) 0.7613(5) 0.0480(18) Uani 1 1 d .
H17 H 0.4301 0.5335 0.7360 0.058 Uiso 1 1 calc R
C18 C 0.5732(7) 0.5222(3) 0.8545(5) 0.0513(19) Uani 1 1 d .
H18 H 0.5589 0.5572 0.8913 0.062 Uiso 1 1 calc R
C19 C 0.6713(6) 0.4849(3) 0.8930(5) 0.0368(15) Uani 1 1 d .
C20 C 0.6905(7) 0.4334(3) 0.8356(5) 0.0512(19) Uani 1 1 d .
H20 H 0.7566 0.4078 0.8597 0.061 Uiso 1 1 calc R
C21 C 0.6130(7) 0.4199(3) 0.7435(5) 0.0505(19) Uani 1 1 d .
H21 H 0.6276 0.3852 0.7059 0.061 Uiso 1 1 calc R
C22 C 0.7526(7) 0.4961(3) 0.9938(5) 0.0401(16) Uani 1 1 d .
C23 C 0.8880(7) 0.4855(3) 1.1276(5) 0.0437(17) Uani 1 1 d .
C27 C 1.1150(9) 0.4550(4) 1.3717(6) 0.088(3) Uani 1 1 d .
H27 H 1.1378 0.4717 1.4404 0.105 Uiso 1 1 calc R
C28 C 1.0205(9) 0.4838(4) 1.3050(6) 0.090(3) Uani 1 1 d .
H28 H 0.9811 0.5182 1.3287 0.107 Uiso 1 1 calc R
C24 C 0.9882(7) 0.4595(3) 1.2032(5) 0.0427(17) Uani 1 1 d .
C25 C 1.0509(7) 0.4088(3) 1.1736(5) 0.0509(19) Uani 1 1 d .
H25 H 1.0310 0.3912 1.1052 0.061 Uiso 1 1 calc R
C26 C 1.1434(7) 0.3843(3) 1.2457(6) 0.055(2) Uani 1 1 d .
H26 H 1.1864 0.3505 1.2233 0.066 Uiso 1 1 calc R

loop_
_atom_site_aniso_label
_atom_site_aniso_U_11
_atom_site_aniso_U_22
_atom_site_aniso_U_33
_atom_site_aniso_U_23
_atom_site_aniso_U_13
_atom_site_aniso_U_12
Cu1 0.0380(5) 0.0589(6) 0.0283(4) -0.0032(4) -0.0023(3) -0.0005(4)
N1 0.048(3) 0.047(4) 0.038(3) -0.008(3) 0.013(3) -0.002(3)
N2 0.055(4) 0.041(4) 0.055(4) -0.011(3) 0.012(3) 0.002(3)
N3 0.058(4) 0.032(3) 0.046(3) -0.003(3) 0.009(3) -0.006(3)
N4 0.044(3) 0.054(4) 0.033(3) -0.005(3) -0.004(2) -0.006(3)
N5 0.063(4) 0.043(4) 0.037(3) -0.004(3) -0.021(3) -0.001(3)
N6 0.064(4) 0.060(4) 0.041(3) -0.012(3) -0.025(3) 0.003(3)
N7 0.064(4) 0.029(3) 0.036(3) -0.003(2) -0.017(3) -0.002(3)
N8 0.042(3) 0.062(4) 0.026(3) 0.001(3) -0.001(2) 0.003(3)
O1 0.052(3) 0.048(3) 0.040(3) -0.008(2) 0.008(2) 0.005(2)
O2 0.065(3) 0.053(3) 0.060(3) -0.005(3) 0.029(3) -0.012(3)
O3 0.052(3) 0.047(3) 0.042(3) -0.016(2) -0.014(2) 0.013(2)
O4 0.058(3) 0.036(3) 0.053(3) 0.004(2) -0.026(2) 0.003(2)
O5 0.066(5) 0.021(4) 0.111(6) -0.006(4) 0.042(4) -0.007(3)
O6 0.108(6) 0.048(5) 0.098(6) -0.020(4) -0.045(5) 0.038(4)
C1 0.048(4) 0.042(5) 0.027(3) 0.000(3) 0.001(3) -0.004(4)
C2 0.050(4) 0.033(4) 0.034(3) 0.002(3) -0.005(3) 0.000(3)
C3 0.053(4) 0.038(4) 0.046(4) -0.001(3) 0.013(3) -0.009(3)
C4 0.057(4) 0.031(4) 0.044(4) -0.008(3) 0.015(3) -0.012(3)
C5 0.043(4) 0.037(4) 0.031(3) 0.001(3) 0.001(3) -0.002(3)
C6 0.052(4) 0.034(4) 0.045(4) -0.002(3) 0.009(3) -0.011(3)
C7 0.053(4) 0.032(4) 0.040(4) -0.008(3) 0.004(3) -0.001(3)
C8 0.036(4) 0.040(4) 0.035(3) -0.004(3) 0.003(3) -0.003(3)
C9 0.047(4) 0.034(4) 0.044(4) -0.004(3) 0.008(3) -0.008(3)
C12 0.056(5) 0.071(6) 0.060(5) -0.019(4) 0.022(4) -0.021(4)
C11 0.071(5) 0.051(5) 0.042(4) -0.020(4) 0.019(4) -0.014(4)
C10 0.049(4) 0.044(5) 0.037(4) 0.001(3) 0.004(3) -0.004(3)
C14 0.053(4) 0.047(5) 0.042(4) -0.012(3) 0.002(3) 0.002(4)
C13 0.052(4) 0.057(5) 0.033(4) -0.007(3) 0.007(3) -0.006(4)
C15 0.040(4) 0.040(4) 0.028(3) 0.002(3) -0.001(3) -0.006(3)
C16 0.040(4) 0.030(4) 0.029(3) -0.002(3) -0.006(3) -0.001(3)
C17 0.064(5) 0.031(4) 0.049(4) 0.000(3) -0.026(3) 0.012(3)
C18 0.069(5) 0.035(4) 0.050(4) -0.015(3) -0.020(4) 0.008(4)
C19 0.049(4) 0.030(4) 0.032(3) 0.005(3) -0.009(3) -0.002(3)
C20 0.060(5) 0.041(5) 0.052(4) -0.005(3) -0.024(4) 0.014(4)
C21 0.059(5) 0.048(5) 0.045(4) -0.017(3) -0.017(3) 0.016(4)
C22 0.048(4) 0.038(4) 0.034(3) 0.004(3) -0.013(3) -0.002(3)
C23 0.053(4) 0.039(4) 0.039(4) 0.003(3) -0.013(3) -0.005(4)
C27 0.109(7) 0.110(8) 0.044(5) -0.035(5) -0.036(5) 0.046(7)
C28 0.117(8) 0.094(7) 0.057(5) -0.034(5) -0.048(5) 0.059(6)
C24 0.046(4) 0.043(4) 0.039(4) -0.003(3) -0.007(3) -0.008(3)
C25 0.059(5) 0.052(5) 0.042(4) -0.006(4) -0.020(3) -0.007(4)
C26 0.057(5) 0.056(5) 0.052(4) -0.004(4) -0.014(4) 0.002(4)

loop_
_atom_type_symbol
_atom_type_description
_atom_type_scat_dispersion_real
_atom_type_scat_dispersion_imag
_atom_type_scat_source
C C 0.0033 0.0016 'International Tables Vol C Tables 4.2.6.8 and 6.1.1.4'
H H 0.0000 0.0000 'International Tables Vol C Tables 4.2.6.8 and 6.1.1.4'
N N 0.0061 0.0033 'International Tables Vol C Tables 4.2.6.8 and 6.1.1.4'
O O 0.0106 0.0060 'International Tables Vol C Tables 4.2.6.8 and 6.1.1.4'
Cu Cu 0.3201 1.2651 'International Tables Vol C Tables 4.2.6.8 and 6.1.1.4'

loop_
_geom_angle_atom_site_label_1
_geom_angle_atom_site_label_2
_geom_angle_atom_site_label_3
_geom_angle
_geom_angle_site_symmetry_1
_geom_angle_site_symmetry_3
O1 Cu1 O3 93.11(19) . .
O1 Cu1 N4 148.8(2) . 1_456
O3 Cu1 N4 93.7(2) . 1_456
O1 Cu1 N8 94.4(2) . 1_454
O3 Cu1 N8 146.2(2) . 1_454
N4 Cu1 N8 96.7(2) 1_456 1_454
C8 N1 N2 109.3(5) . .
C9 N2 N1 103.4(5) . .
C8 N3 C9 105.1(6) . .
C8 N3 H3A 127.5 . .
C9 N3 H3A 127.5 . .
C12 N4 C13 118.1(6) . .
C12 N4 Cu1 122.8(5) . 1_654
C13 N4 Cu1 118.9(4) . 1_654
C22 N5 N6 108.4(5) . .
C23 N6 N5 102.9(5) . .
C22 N7 C23 104.6(6) . .
C22 N7 H7A 127.7 . .
C23 N7 H7A 127.7 . .
C27 N8 C26 116.2(6) . .
C27 N8 Cu1 118.5(5) . 1_656
C26 N8 Cu1 125.2(5) . 1_656
C1 O1 Cu1 108.2(4) . .
C15 O3 Cu1 110.6(4) . .
H5C O5 H5D 108.1 . .
H6C O6 H6D 108.9 . .
O2 C1 O1 123.9(6) . .
O2 C1 C2 121.3(6) . .
O1 C1 C2 114.8(6) . .
C3 C2 C7 118.4(6) . .
C3 C2 C1 120.7(6) . .
C7 C2 C1 120.9(6) . .
C2 C3 C4 121.1(6) . .
C2 C3 H3 119.4 . .
C4 C3 H3 119.4 . .
C3 C4 C5 120.6(6) . .
C3 C4 H4 119.7 . .
C5 C4 H4 119.7 . .
C4 C5 C6 118.5(6) . .
C4 C5 C8 122.3(6) . .
C6 C5 C8 119.2(6) . .
C7 C6 C5 119.8(6) . .
C7 C6 H6 120.1 . .
C5 C6 H6 120.1 . .
C6 C7 C2 121.6(6) . .
C6 C7 H7 119.2 . .
C2 C7 H7 119.2 . .
N3 C8 N1 108.5(5) . .
N3 C8 C5 125.3(6) . .
N1 C8 C5 126.1(6) . .
N2 C9 N3 113.7(6) . .
N2 C9 C10 123.3(6) . .
N3 C9 C10 123.0(6) . .
N4 C12 C11 122.6(7) . .
N4 C12 H12 118.7 . .
C11 C12 H12 118.7 . .
C10 C11 C12 120.1(6) . .
C10 C11 H11 120.0 . .
C12 C11 H11 120.0 . .
C11 C10 C14 117.9(6) . .
C11 C10 C9 120.1(6) . .
C14 C10 C9 122.0(6) . .
C10 C14 C13 118.5(7) . .
C10 C14 H14 120.8 . .
C13 C14 H14 120.8 . .
N4 C13 C14 122.8(6) . .
N4 C13 H13 118.6 . .
C14 C13 H13 118.6 . .
O4 C15 O3 122.5(6) . .
O4 C15 C16 122.0(6) . .
O3 C15 C16 115.4(6) . .
C17 C16 C21 118.7(6) . .
C17 C16 C15 120.0(6) . .
C21 C16 C15 121.2(6) . .
C16 C17 C18 120.9(6) . .
C16 C17 H17 119.5 . .
C18 C17 H17 119.5 . .
C19 C18 C17 120.4(6) . .
C19 C18 H18 119.8 . .
C17 C18 H18 119.8 . .
C18 C19 C20 118.2(6) . .
C18 C19 C22 123.2(6) . .
C20 C19 C22 118.6(6) . .
C21 C20 C19 120.8(6) . .
C21 C20 H20 119.6 . .
C19 C20 H20 119.6 . .
C16 C21 C20 121.0(6) . .
C16 C21 H21 119.5 . .
C20 C21 H21 119.5 . .
N7 C22 N5 110.0(5) . .
N7 C22 C19 123.9(6) . .
N5 C22 C19 126.1(6) . .
N6 C23 N7 114.1(6) . .
N6 C23 C24 122.3(6) . .
N7 C23 C24 123.7(6) . .
N8 C27 C28 125.2(7) . .
N8 C27 H27 117.4 . .
C28 C27 H27 117.4 . .
C24 C28 C27 117.4(8) . .
C24 C28 H28 121.3 . .
C27 C28 H28 121.3 . .
C28 C24 C25 118.1(6) . .
C28 C24 C23 121.9(7) . .
C25 C24 C23 120.0(6) . .
C24 C25 C26 119.7(6) . .
C24 C25 H25 120.2 . .
C26 C25 H25 120.2 . .
N8 C26 C25 123.3(7) . .
N8 C26 H26 118.3 . .
C25 C26 H26 118.3 . .

loop_
_geom_bond_atom_site_label_1
_geom_bond_atom_site_label_2
_geom_bond_distance
_geom_bond_site_symmetry_2
Cu1 O1 1.934(4) .
Cu1 O3 1.938(4) .
Cu1 N4 1.992(5) 1_456
Cu1 N8 2.000(5) 1_454
N1 C8 1.348(8) .
N1 N2 1.372(7) .
N2 C9 1.317(8) .
N3 C8 1.333(8) .
N3 C9 1.341(8) .
N3 H3A 0.8600 .
N4 C12 1.316(8) .
N4 C13 1.332(9) .
N4 Cu1 1.992(5) 1_654
N5 C22 1.340(8) .
N5 N6 1.377(7) .
N6 C23 1.318(8) .
N7 C22 1.312(8) .
N7 C23 1.335(7) .
N7 H7A 0.8600 .
N8 C27 1.310(9) .
N8 C26 1.325(8) .
N8 Cu1 2.000(5) 1_656
O1 C1 1.278(7) .
O2 C1 1.218(7) .
O3 C15 1.272(7) .
O4 C15 1.236(7) .
O5 H5C 0.8500 .
O5 H5D 0.8502 .
O6 H6C 0.8500 .
O6 H6D 0.8501 .
C1 C2 1.519(9) .
C2 C3 1.370(9) .
C2 C7 1.383(9) .
C3 C4 1.379(8) .
C3 H3 0.9300 .
C4 C5 1.388(8) .
C4 H4 0.9300 .
C5 C6 1.392(9) .
C5 C8 1.445(8) .
C6 C7 1.377(8) .
C6 H6 0.9300 .
C7 H7 0.9300 .
C9 C10 1.464(9) .
C12 C11 1.391(9) .
C12 H12 0.9300 .
C11 C10 1.367(9) .
C11 H11 0.9300 .
C10 C14 1.385(9) .
C14 C13 1.403(9) .
C14 H14 0.9300 .
C13 H13 0.9300 .
C15 C16 1.510(8) .
C16 C17 1.368(8) .
C16 C21 1.371(8) .
C17 C18 1.386(8) .
C17 H17 0.9300 .
C18 C19 1.379(9) .
C18 H18 0.9300 .
C19 C20 1.385(9) .
C19 C22 1.466(8) .
C20 C21 1.372(8) .
C20 H20 0.9300 .
C21 H21 0.9300 .
C23 C24 1.468(9) .
C27 C28 1.396(10) .
C27 H27 0.9300 .
C28 C24 1.372(9) .
C28 H28 0.9300 .
C24 C25 1.373(9) .
C25 C26 1.377(9) .
C25 H25 0.9300 .
C26 H26 0.9300 .
